data_7223025
loop_
_publ_author_name
'Kanosue, Kenta'
'Ando, Shinji'

_publ_section_title
;
 Fluorescence emissions of imide compounds and end-capped polyimides
 enhanced by intramolecular double hydrogen bonds.
;
_journal_issue 45
_journal_name_full 'Physical chemistry chemical physics : PCCP'
_journal_page_first 30659
_journal_page_last 30669
_journal_paper_doi 10.1039/c5cp05055c
_journal_volume 17
_journal_year 2015
_chemical_formula_moiety 'C14 H15 N O4'
_chemical_formula_sum 'C14 H15 N O4'
_chemical_formula_weight 261.27
_chemical_name_common DHNHPI
_chemical_name_systematic 3,6-Dihydroxy-N-cyclohexylphthalimide
_space_group_IT_number 2
_symmetry_cell_setting triclinic
_symmetry_Int_Tables_number 2
_symmetry_space_group_name_Hall '-P 1'
_symmetry_space_group_name_H-M 'P -1'
_atom_sites_solution_hydrogens geom
_atom_sites_solution_primary direct
_atom_sites_solution_secondary difmap
_audit_creation_method SHELXL-97
_audit_update_record
;
2015-08-24 deposited with the CCDC.
2015-10-26 downloaded from the CCDC.
;
_cell_angle_alpha 93.8260(10)
_cell_angle_beta 94.8570(10)
_cell_angle_gamma 98.1020(10)
_cell_formula_units_Z 2
_cell_length_a 5.09090(10)
_cell_length_b 5.20710(10)
_cell_length_c 23.0054(4)
_cell_measurement_reflns_used 7110
_cell_measurement_temperature 173(2)
_cell_measurement_theta_max 68.22
_cell_measurement_theta_min 3.87
_cell_volume 599.68(2)
_computing_cell_refinement RAPID-AUTO
_computing_data_collection RAPID-AUTO
_computing_data_reduction RAPID-AUTO
_computing_structure_refinement 'SHELXL-97 (Sheldrick, 1997)'
_computing_structure_solution 'SHELXS-97 (Sheldrick, 1990)'
_diffrn_ambient_pressure 101.3
_diffrn_ambient_temperature 173(2)
_diffrn_detector_area_resol_mean 10.0
_diffrn_measured_fraction_theta_full 0.979
_diffrn_measured_fraction_theta_max 0.979
_diffrn_measurement_device_type 'RIGAKU R-AXIS RAPID-2'
_diffrn_measurement_method \w-scan
_diffrn_radiation_monochromator graphite
_diffrn_radiation_probe x-ray
_diffrn_radiation_type CuK\a
_diffrn_radiation_wavelength 1.54186
_diffrn_reflns_av_R_equivalents 0.0393
_diffrn_reflns_av_sigmaI/netI 0.0385
_diffrn_reflns_limit_h_max 5
_diffrn_reflns_limit_h_min -5
_diffrn_reflns_limit_k_max 6
_diffrn_reflns_limit_k_min -6
_diffrn_reflns_limit_l_max 27
_diffrn_reflns_limit_l_min -27
_diffrn_reflns_number 7110
_diffrn_reflns_theta_full 68.22
_diffrn_reflns_theta_max 68.22
_diffrn_reflns_theta_min 3.87
_diffrn_source 'rotating anode x-ray'
_diffrn_source_type RIGAKU
_exptl_absorpt_coefficient_mu 0.886
_exptl_absorpt_correction_T_max 0.9790
_exptl_absorpt_correction_T_min 0.6529
_exptl_absorpt_correction_type multi-scan
_exptl_absorpt_process_details 'abscore, T.Higashi, RIGAKU'
_exptl_crystal_colour Yellow
_exptl_crystal_density_diffrn 1.447
_exptl_crystal_density_method 'not measured'
_exptl_crystal_description platelet
_exptl_crystal_F_000 276
_exptl_crystal_size_max 0.23
_exptl_crystal_size_mid 0.21
_exptl_crystal_size_min 0.02
_refine_diff_density_max 0.316
_refine_diff_density_min -0.187
_refine_diff_density_rms 0.051
_refine_ls_extinction_method none
_refine_ls_goodness_of_fit_ref 1.212
_refine_ls_hydrogen_treatment refall
_refine_ls_matrix_type full
_refine_ls_number_parameters 232
_refine_ls_number_reflns 2142
_refine_ls_number_restraints 0
_refine_ls_restrained_S_all 1.212
_refine_ls_R_factor_all 0.0510
_refine_ls_R_factor_gt 0.0430
_refine_ls_shift/su_max 0.000
_refine_ls_shift/su_mean 0.000
_refine_ls_structure_factor_coef Fsqd
_refine_ls_weighting_details 'calc w=1/[\s^2^(Fo^2^)+(0.0655P)^2^+0.1832P] where P=(Fo^2^+2Fc^2^)/3'
_refine_ls_weighting_scheme calc
_refine_ls_wR_factor_gt 0.1339
_refine_ls_wR_factor_ref 0.1390
_reflns_number_gt 1790
_reflns_number_total 2142
_reflns_threshold_expression >2sigma(I)
_cod_data_source_file c5cp05055c2.cif
_cod_data_source_block shelx
_cod_depositor_comments 'Adding full bibliography for 7223024--7223025.cif.'
_cod_original_cell_volume 599.675(19)
_cod_database_code 7223025

loop_
_symmetry_equiv_pos_as_xyz
'x, y, z'
'-x, -y, -z'

loop_
_atom_site_label
_atom_site_type_symbol
_atom_site_fract_x
_atom_site_fract_y
_atom_site_fract_z
_atom_site_U_iso_or_equiv
_atom_site_adp_type
_atom_site_occupancy
_atom_site_symmetry_multiplicity
_atom_site_calc_flag
C1 C 1.4090(4) -0.5414(4) 0.21463(8) 0.0254(5) Uani 1 1 d
C2 C 1.3109(4) -0.4430(4) 0.15899(8) 0.0253(5) Uani 1 1 d
C3 C 1.3670(4) -0.4882(4) 0.10159(8) 0.0269(5) Uani 1 1 d
C4 C 1.2374(5) -0.3529(4) 0.05920(9) 0.0321(5) Uani 1 1 d
C5 C 1.0640(5) -0.1834(4) 0.07369(9) 0.0323(5) Uani 1 1 d
C6 C 1.0084(4) -0.1387(4) 0.13184(8) 0.0263(5) Uani 1 1 d
C7 C 1.1351(4) -0.2700(4) 0.17285(8) 0.0248(4) Uani 1 1 d
C8 C 1.1163(4) -0.2566(4) 0.23615(8) 0.0247(5) Uani 1 1 d
C9 C 1.3423(4) -0.4513(4) 0.32199(8) 0.0241(4) Uani 1 1 d
C10 C 1.4730(4) -0.1927(4) 0.35425(9) 0.0267(5) Uani 1 1 d
C11 C 1.5341(4) -0.2239(4) 0.41945(9) 0.0298(5) Uani 1 1 d
C12 C 1.2841(4) -0.3341(4) 0.44684(9) 0.0288(5) Uani 1 1 d
C13 C 1.1574(5) -0.5920(4) 0.41439(9) 0.0289(5) Uani 1 1 d
C14 C 1.0918(4) -0.5634(4) 0.34925(9) 0.0268(5) Uani 1 1 d
N1 N 1.2839(3) -0.4205(3) 0.25905(7) 0.0252(4) Uani 1 1 d
O1 O 1.5641(3) -0.6953(3) 0.22273(6) 0.0333(4) Uani 1 1 d
O2 O 1.5327(3) -0.6500(3) 0.08240(6) 0.0342(4) Uani 1 1 d
O3 O 0.8381(3) 0.0316(3) 0.14563(7) 0.0337(4) Uani 1 1 d
O4 O 0.9793(3) -0.1247(3) 0.26324(6) 0.0303(4) Uani 1 1 d
H2 H 1.614(7) -0.731(7) 0.1093(15) 0.078(11) Uiso 1 1 d
H3 H 0.821(7) 0.037(7) 0.1853(16) 0.086(11) Uiso 1 1 d
H4 H 1.283(5) -0.381(5) 0.0182(12) 0.049(7) Uiso 1 1 d
H5 H 0.968(5) -0.091(5) 0.0433(11) 0.043(7) Uiso 1 1 d
H9 H 1.473(4) -0.577(4) 0.3223(8) 0.020(5) Uiso 1 1 d
H10A H 1.633(5) -0.136(4) 0.3367(10) 0.036(6) Uiso 1 1 d
H10B H 1.347(5) -0.064(4) 0.3492(10) 0.033(6) Uiso 1 1 d
H11A H 1.671(5) -0.343(4) 0.4247(10) 0.031(6) Uiso 1 1 d
H11B H 1.624(5) -0.048(5) 0.4406(10) 0.037(6) Uiso 1 1 d
H12A H 1.335(4) -0.357(4) 0.4890(10) 0.029(6) Uiso 1 1 d
H12B H 1.153(4) -0.204(4) 0.4459(9) 0.027(5) Uiso 1 1 d
H13A H 1.285(5) -0.723(4) 0.4187(10) 0.034(6) Uiso 1 1 d
H13B H 0.994(5) -0.659(4) 0.4313(10) 0.033(6) Uiso 1 1 d
H14A H 1.012(4) -0.734(4) 0.3277(9) 0.032(6) Uiso 1 1 d
H14B H 0.959(4) -0.445(4) 0.3443(9) 0.031(6) Uiso 1 1 d

loop_
_atom_site_aniso_label
_atom_site_aniso_U_11
_atom_site_aniso_U_22
_atom_site_aniso_U_33
_atom_site_aniso_U_23
_atom_site_aniso_U_13
_atom_site_aniso_U_12
C1 0.0262(11) 0.0239(10) 0.0273(10) -0.0002(8) 0.0070(8) 0.0058(8)
C2 0.0287(11) 0.0229(10) 0.0249(10) 0.0004(8) 0.0051(8) 0.0047(8)
C3 0.0296(11) 0.0270(10) 0.0254(10) -0.0006(8) 0.0081(8) 0.0063(8)
C4 0.0382(13) 0.0359(12) 0.0238(11) 0.0016(8) 0.0071(9) 0.0096(9)
C5 0.0388(13) 0.0345(12) 0.0264(11) 0.0063(9) 0.0065(9) 0.0116(9)
C6 0.0286(11) 0.0253(10) 0.0268(10) 0.0021(8) 0.0061(8) 0.0077(8)
C7 0.0271(11) 0.0234(10) 0.0248(10) 0.0010(8) 0.0071(8) 0.0047(8)
C8 0.0274(11) 0.0221(10) 0.0253(10) 0.0010(7) 0.0044(8) 0.0055(8)
C9 0.0265(11) 0.0253(10) 0.0227(10) 0.0021(7) 0.0040(8) 0.0099(8)
C10 0.0266(11) 0.0269(11) 0.0272(11) 0.0024(8) 0.0057(8) 0.0048(9)
C11 0.0285(12) 0.0324(12) 0.0291(11) -0.0014(9) 0.0024(9) 0.0078(9)
C12 0.0342(12) 0.0307(11) 0.0239(10) 0.0022(8) 0.0052(9) 0.0117(9)
C13 0.0335(12) 0.0269(11) 0.0293(11) 0.0060(8) 0.0092(9) 0.0088(9)
C14 0.0291(11) 0.0243(10) 0.0279(11) 0.0009(8) 0.0054(8) 0.0056(8)
N1 0.0295(10) 0.0262(9) 0.0227(9) 0.0011(6) 0.0056(7) 0.0120(7)
O1 0.0382(9) 0.0341(8) 0.0320(8) 0.0013(6) 0.0075(6) 0.0180(7)
O2 0.0423(10) 0.0380(9) 0.0271(8) 0.0012(6) 0.0098(7) 0.0191(7)
O3 0.0414(9) 0.0346(8) 0.0302(8) 0.0050(6) 0.0091(7) 0.0183(7)
O4 0.0370(9) 0.0307(8) 0.0269(7) 0.0007(6) 0.0083(6) 0.0152(6)

loop_
_atom_type_symbol
_atom_type_description
_atom_type_scat_dispersion_real
_atom_type_scat_dispersion_imag
_atom_type_scat_source
C C 0.0181 0.0091 'International Tables Vol C Tables 4.2.6.8 and 6.1.1.4'
H H 0.0000 0.0000 'International Tables Vol C Tables 4.2.6.8 and 6.1.1.4'
N N 0.0311 0.0180 'International Tables Vol C Tables 4.2.6.8 and 6.1.1.4'
O O 0.0492 0.0322 'International Tables Vol C Tables 4.2.6.8 and 6.1.1.4'

loop_
_geom_angle_atom_site_label_1
_geom_angle_atom_site_label_2
_geom_angle_atom_site_label_3
_geom_angle
O1 C1 N1 124.57(18)
O1 C1 C2 129.18(18)
N1 C1 C2 106.25(16)
C3 C2 C7 120.32(18)
C3 C2 C1 132.52(19)
C7 C2 C1 107.14(16)
O2 C3 C2 126.20(18)
O2 C3 C4 117.10(18)
C2 C3 C4 116.70(19)
C5 C4 C3 122.16(19)
C5 C4 H4 121.4(15)
C3 C4 H4 116.4(15)
C4 C5 C6 120.80(19)
C4 C5 H5 122.1(14)
C6 C5 H5 117.0(14)
O3 C6 C7 122.99(18)
O3 C6 C5 120.16(18)
C7 C6 C5 116.84(19)
C6 C7 C2 123.19(18)
C6 C7 C8 128.06(18)
C2 C7 C8 108.75(17)
O4 C8 N1 127.02(18)
O4 C8 C7 126.23(18)
N1 C8 C7 106.75(16)
N1 C9 C14 111.36(16)
N1 C9 C10 110.54(15)
C14 C9 C10 111.46(16)
N1 C9 H9 103.3(11)
C14 C9 H9 110.4(11)
C10 C9 H9 109.5(11)
C9 C10 C11 110.72(17)
C9 C10 H10A 108.0(14)
C11 C10 H10A 110.8(14)
C9 C10 H10B 108.1(13)
C11 C10 H10B 109.6(13)
H10A C10 H10B 109.6(19)
C12 C11 C10 111.31(17)
C12 C11 H11A 109.2(13)
C10 C11 H11A 109.6(13)
C12 C11 H11B 112.0(13)
C10 C11 H11B 109.8(13)
H11A C11 H11B 104.8(18)
C13 C12 C11 110.43(17)
C13 C12 H12A 110.9(12)
C11 C12 H12A 108.3(12)
C13 C12 H12B 110.4(12)
C11 C12 H12B 109.6(12)
H12A C12 H12B 107.1(16)
C12 C13 C14 111.51(17)
C12 C13 H13A 109.3(13)
C14 C13 H13A 108.7(13)
C12 C13 H13B 110.1(13)
C14 C13 H13B 109.2(13)
H13A C13 H13B 107.9(18)
C9 C14 C13 110.31(17)
C9 C14 H14A 109.7(13)
C13 C14 H14A 111.6(13)
C9 C14 H14B 108.6(13)
C13 C14 H14B 109.6(13)
H14A C14 H14B 106.9(17)
C8 N1 C1 111.12(16)
C8 N1 C9 125.13(15)
C1 N1 C9 123.60(15)
C3 O2 H2 116(2)
C6 O3 H3 109(2)

loop_
_geom_bond_atom_site_label_1
_geom_bond_atom_site_label_2
_geom_bond_distance
C1 O1 1.214(2)
C1 N1 1.408(2)
C1 C2 1.484(3)
C2 C3 1.386(3)
C2 C7 1.397(3)
C3 O2 1.353(2)
C3 C4 1.413(3)
C4 C5 1.378(3)
C4 H4 1.00(3)
C5 C6 1.402(3)
C5 H5 1.01(3)
C6 O3 1.365(2)
C6 C7 1.372(3)
C7 C8 1.465(3)
C8 O4 1.224(2)
C8 N1 1.387(2)
C9 N1 1.477(2)
C9 C14 1.528(3)
C9 C10 1.529(3)
C9 H9 1.00(2)
C10 C11 1.530(3)
C10 H10A 0.96(2)
C10 H10B 1.00(2)
C11 C12 1.525(3)
C11 H11A 1.00(2)
C11 H11B 1.04(2)
C12 C13 1.522(3)
C12 H12A 1.00(2)
C12 H12B 1.02(2)
C13 C14 1.529(3)
C13 H13A 1.01(2)
C13 H13B 0.98(2)
C14 H14A 1.00(2)
C14 H14B 0.98(2)
O2 H2 0.88(4)
O3 H3 0.92(4)

loop_
_geom_torsion_atom_site_label_1
_geom_torsion_atom_site_label_2
_geom_torsion_atom_site_label_3
_geom_torsion_atom_site_label_4
_geom_torsion
O1 C1 C2 C3 -1.7(4)
N1 C1 C2 C3 178.6(2)
O1 C1 C2 C7 179.9(2)
N1 C1 C2 C7 0.2(2)
C7 C2 C3 O2 179.98(18)
C1 C2 C3 O2 1.7(4)
C7 C2 C3 C4 -0.3(3)
C1 C2 C3 C4 -178.6(2)
O2 C3 C4 C5 179.89(19)
C2 C3 C4 C5 0.2(3)
C3 C4 C5 C6 -0.1(3)
C4 C5 C6 O3 179.39(18)
C4 C5 C6 C7 0.3(3)
O3 C6 C7 C2 -179.54(18)
C5 C6 C7 C2 -0.4(3)
O3 C6 C7 C8 0.0(3)
C5 C6 C7 C8 179.06(19)
C3 C2 C7 C6 0.5(3)
C1 C2 C7 C6 179.14(18)
C3 C2 C7 C8 -179.10(17)
C1 C2 C7 C8 -0.5(2)
C6 C7 C8 O4 0.7(3)
C2 C7 C8 O4 -179.70(19)
C6 C7 C8 N1 -178.97(19)
C2 C7 C8 N1 0.6(2)
N1 C9 C10 C11 -179.94(15)
C14 C9 C10 C11 55.6(2)
C9 C10 C11 C12 -55.9(2)
C10 C11 C12 C13 56.4(2)
C11 C12 C13 C14 -56.9(2)
N1 C9 C14 C13 -179.72(15)
C10 C9 C14 C13 -55.8(2)
C12 C13 C14 C9 56.5(2)
O4 C8 N1 C1 179.80(19)
C7 C8 N1 C1 -0.5(2)
O4 C8 N1 C9 -4.6(3)
C7 C8 N1 C9 175.09(16)
O1 C1 N1 C8 -179.50(19)
C2 C1 N1 C8 0.2(2)
O1 C1 N1 C9 4.8(3)
C2 C1 N1 C9 -175.45(16)
C14 C9 N1 C8 63.5(2)
C10 C9 N1 C8 -61.0(2)
C14 C9 N1 C1 -121.42(19)
C10 C9 N1 C1 114.1(2)
